data_2300672
loop_
_publ_author_name
'McMonagle, Charles J.'
'Allan, David R.'
'Warren, Mark R.'
'Kamenev, Konstantin V.'
'Turner, Gemma F.'
'Moggach, Stephen A.'

_publ_section_title
;
 High-pressure sapphire capillary cell for synchrotron single-crystal
 X-ray diffraction measurements to 1500 bar
;
_journal_coeditor_code KC5114SUP1
_journal_issue 6
_journal_name_full 'Journal of Applied Crystallography'
_journal_page_first 1519
_journal_page_last 1523
_journal_paper_doi 10.1107/S1600576720013710
_journal_volume 53
_journal_year 2020
_chemical_formula_moiety 'C6 D12 N4'
_chemical_formula_sum 'C6 D12 N4'
_chemical_formula_weight 152.27
_space_group_crystal_system cubic
_space_group_IT_number 217
_space_group_name_Hall 'I -4 2 3'
_space_group_name_H-M_alt 'I -4 3 m'
_atom_sites_solution_hydrogens geom
_audit_creation_date 2020-06-10
_audit_creation_method
;
Olex2 1.3
(compiled 2020.02.04 svn.rd84adfe8 for OlexSys, GUI svn.r6032)
;
_cell_angle_alpha 90
_cell_angle_beta 90
_cell_angle_gamma 90
_cell_formula_units_Z 2
_cell_length_a 7.01950(10)
_cell_length_b 7.01950(10)
_cell_length_c 7.01950(10)
_cell_measurement_reflns_used 1376
_cell_measurement_temperature 297
_cell_measurement_theta_max 29
_cell_measurement_theta_min 4
_cell_volume 345.874(9)
_computing_molecular_graphics 'Olex2 1.3 (Dolomanov et al., 2009)'
_computing_publication_material 'Olex2 1.3 (Dolomanov et al., 2009)'
_computing_structure_refinement 'SHELXL 2018/3 (Sheldrick, 2015)'
_computing_structure_solution 'SHELXT  (Sheldrick, 2015)'
_diffrn_ambient_temperature 293(2)
_diffrn_measured_fraction_theta_full 0.978
_diffrn_measured_fraction_theta_max 0.981
_diffrn_measurement_device Area
_diffrn_measurement_method '\f & \w scans'
_diffrn_radiation_type MoK\a
_diffrn_radiation_wavelength 0.71073
_diffrn_reflns_av_R_equivalents 0.0151
_diffrn_reflns_av_unetI/netI 0.0061
_diffrn_reflns_Laue_measured_fraction_full 0.978
_diffrn_reflns_Laue_measured_fraction_max 0.981
_diffrn_reflns_limit_h_max 8
_diffrn_reflns_limit_h_min -6
_diffrn_reflns_limit_k_max 8
_diffrn_reflns_limit_k_min -8
_diffrn_reflns_limit_l_max 8
_diffrn_reflns_limit_l_min -8
_diffrn_reflns_number 1374
_diffrn_reflns_point_group_measured_fraction_full 0.986
_diffrn_reflns_point_group_measured_fraction_max 0.988
_diffrn_reflns_theta_full 25.242
_diffrn_reflns_theta_max 26.190
_diffrn_reflns_theta_min 5.811
_exptl_absorpt_coefficient_mu 0.090
_exptl_absorpt_correction_T_max 0.99
_exptl_absorpt_correction_T_min 0.93
_exptl_absorpt_correction_type multi-scan
_exptl_absorpt_process_details 'SADABS (Siemens, 1996)'
_exptl_crystal_density_diffrn 1.462
_exptl_crystal_density_method 'not measured'
_exptl_crystal_F_000 152
_exptl_crystal_size_max 0.2
_exptl_crystal_size_mid 0.2
_exptl_crystal_size_min 0.1
_refine_diff_density_max 0.088
_refine_diff_density_min -0.153
_refine_diff_density_rms 0.023
_refine_ls_abs_structure_details
;
 Flack x determined using 30 quotients [(I+)-(I-)]/[(I+)+(I-)]
 (Parsons, Flack and Wagner, Acta Cryst. B69 (2013) 249-259).
;
_refine_ls_abs_structure_Flack 0.3(7)
_refine_ls_extinction_method none
_refine_ls_goodness_of_fit_ref 1.325
_refine_ls_hydrogen_treatment constr
_refine_ls_matrix_type full
_refine_ls_number_parameters 8
_refine_ls_number_reflns 83
_refine_ls_number_restraints 0
_refine_ls_restrained_S_all 1.325
_refine_ls_R_factor_all 0.0311
_refine_ls_R_factor_gt 0.0307
_refine_ls_shift/su_max 0.000
_refine_ls_shift/su_mean 0.000
_refine_ls_structure_factor_coef Fsqd
_refine_ls_weighting_details 'w=1/[\s^2^(Fo^2^)+(0.0436P)^2^+0.0602P] where P=(Fo^2^+2Fc^2^)/3'
_refine_ls_weighting_scheme calc
_refine_ls_wR_factor_gt 0.0922
_refine_ls_wR_factor_ref 0.0925
_reflns_Friedel_coverage 0.627
_reflns_Friedel_fraction_full 1.000
_reflns_Friedel_fraction_max 1.000
_reflns_number_gt 80
_reflns_number_total 83
_reflns_threshold_expression 'I > 2\s(I)'
_cod_data_source_file kc5114sup1.cif
_cod_data_source_block I
_cod_depositor_comments 'Adding full bibliography for 2300672.cif.'
_cod_original_cell_volume 345.875(15)
_cod_database_code 2300672
_cod_database_fobs_code 2300672
_shelx_shelxl_version_number 2018/3
_shelx_space_group_comment
;
The symmetry employed for this shelxl refinement is uniquely defined
by the following loop, which should always be used as a source of
symmetry information in preference to the above space-group names.
They are only intended as comments.
;
_olex2_refinement_description
;
1. Fixed Uiso
 At 1.2 times of:
  All C(H,H) groups
2. Others
 Fixed Sof: D2A(0.25) D2B(0.25)
3.a Secondary CH2 refined with riding coordinates:
 C2(D2A,D2B)
;
_olex2_submission_special_instructions 'No special instructions were received'

loop_
_space_group_symop_operation_xyz
'x, y, z'
'y, z, x'
'z, x, y'
'y, -x, -z'
'z, -y, -x'
'x, -z, -y'
'-x, -y, z'
'-z, x, -y'
'-x, y, -z'
'-y, -z, x'
'-z, -x, y'
'-y, x, -z'
'-z, y, -x'
'-x, z, -y'
'-y, z, -x'
'z, y, x'
'x, z, y'
'y, x, z'
'y, -z, -x'
'-y, -x, z'
'-z, -y, x'
'-x, -z, y'
'x, -y, -z'
'z, -x, -y'
'x+1/2, y+1/2, z+1/2'
'y+1/2, z+1/2, x+1/2'
'z+1/2, x+1/2, y+1/2'
'y+1/2, -x+1/2, -z+1/2'
'z+1/2, -y+1/2, -x+1/2'
'x+1/2, -z+1/2, -y+1/2'
'-x+1/2, -y+1/2, z+1/2'
'-z+1/2, x+1/2, -y+1/2'
'-x+1/2, y+1/2, -z+1/2'
'-y+1/2, -z+1/2, x+1/2'
'-z+1/2, -x+1/2, y+1/2'
'-y+1/2, x+1/2, -z+1/2'
'-z+1/2, y+1/2, -x+1/2'
'-x+1/2, z+1/2, -y+1/2'
'-y+1/2, z+1/2, -x+1/2'
'z+1/2, y+1/2, x+1/2'
'x+1/2, z+1/2, y+1/2'
'y+1/2, x+1/2, z+1/2'
'y+1/2, -z+1/2, -x+1/2'
'-y+1/2, -x+1/2, z+1/2'
'-z+1/2, -y+1/2, x+1/2'
'-x+1/2, -z+1/2, y+1/2'
'x+1/2, -y+1/2, -z+1/2'
'z+1/2, -x+1/2, -y+1/2'

loop_
_atom_site_label
_atom_site_type_symbol
_atom_site_fract_x
_atom_site_fract_y
_atom_site_fract_z
_atom_site_U_iso_or_equiv
_atom_site_adp_type
_atom_site_occupancy
_atom_site_site_symmetry_order
_atom_site_calc_flag
_atom_site_refinement_flags_posn
_atom_site_refinement_flags_adp
_atom_site_refinement_flags_occupancy
_atom_site_disorder_assembly
_atom_site_disorder_group
N1 N 0.6224(2) 0.6224(2) 0.6224(2) 0.0484(11) Uani 1 6 d S T P . .
C2 C 0.7377(4) 0.500000 0.500000 0.0539(11) Uani 1 4 d S T P . .
D2A D 0.819142 0.578960 0.421038 0.065 Uiso 0.5 2 calc R U P . .
D2B D 0.819142 0.421038 0.578960 0.065 Uiso 0.5 2 calc R U P . .

loop_
_atom_site_aniso_label
_atom_site_aniso_U_11
_atom_site_aniso_U_22
_atom_site_aniso_U_33
_atom_site_aniso_U_23
_atom_site_aniso_U_13
_atom_site_aniso_U_12
N1 0.0484(11) 0.0484(11) 0.0484(11) -0.0094(8) -0.0094(8) -0.0094(8)
C2 0.0301(14) 0.0659(15) 0.0659(15) 0.0020(19) 0.000 0.000

loop_
_atom_type_symbol
_atom_type_description
_atom_type_scat_dispersion_real
_atom_type_scat_dispersion_imag
_atom_type_scat_source
C C 0.0033 0.0016 'International Tables Vol C Tables 4.2.6.8 and 6.1.1.4'
D D 0.0000 0.0000 'International Tables Vol C Tables 4.2.6.8 and 6.1.1.4'
N N 0.0061 0.0033 'International Tables Vol C Tables 4.2.6.8 and 6.1.1.4'

loop_
_geom_angle_atom_site_label_1
_geom_angle_atom_site_label_2
_geom_angle_atom_site_label_3
_geom_angle
_geom_angle_site_symmetry_1
_geom_angle_site_symmetry_3
_geom_angle_publ_flag
C2 N1 C2 107.83(16) 3 2 ?
C2 N1 C2 107.83(16) 3 . ?
C2 N1 C2 107.83(16) 2 . ?
N1 C2 N1 112.7(3) 4_566 . ?
N1 C2 D2A 109.1 . . ?
N1 C2 D2A 109.1 4_566 . ?
N1 C2 D2B 109.1 4_566 . ?
N1 C2 D2B 109.1 . . ?
D2A C2 D2B 107.8 . . ?

loop_
_geom_bond_atom_site_label_1
_geom_bond_atom_site_label_2
_geom_bond_distance
_geom_bond_site_symmetry_2
_geom_bond_publ_flag
N1 C2 1.460(2) 3 ?
N1 C2 1.460(2) 2 ?
N1 C2 1.460(2) . ?
C2 D2A 0.9700 . ?
C2 D2B 0.9700 . ?

loop_
_geom_torsion_atom_site_label_1
_geom_torsion_atom_site_label_2
_geom_torsion_atom_site_label_3
_geom_torsion_atom_site_label_4
_geom_torsion
_geom_torsion_site_symmetry_1
_geom_torsion_site_symmetry_2
_geom_torsion_site_symmetry_3
_geom_torsion_site_symmetry_4
_geom_torsion_publ_flag
C2 N1 C2 N1 -58.10(17) 3 . . 4_566 ?
C2 N1 C2 N1 58.10(17) 2 . . 4_566 ?
